data_2216506
loop_
_publ_author_name
'Wen Xu'
'Zhe An'

_publ_section_title
;Poly[[bis[\m-1-ethyl-6-fluoro-4-oxo-7-(piperazin-1-yl)-1,4-dihydroquinoline-3-carboxylato]nickel(II)]
 dihydrate]
;
_journal_coeditor_code HB2657
_journal_issue 12
_journal_name_full 'Acta Crystallographica Section E'
_journal_page_first m3157
_journal_page_last m3157
_journal_paper_doi 10.1107/S1600536807060813
_journal_volume 63
_journal_year 2007
_chemical_formula_iupac '[Ni (C16 H17 F N3 O3)2], 2H2 O'
_chemical_formula_moiety 'C32 H34 F2 N6 Ni O6, 2(H2 O)'
_chemical_formula_sum 'C32 H38 F2 N6 Ni O8'
_chemical_formula_weight 727.36
_chemical_name_systematic
;
Poly[[bis[\m-1-ethyl-6-fluoro-4-oxo-7-(piperazin-1-yl)-1,4-dihydroquinoline-
3-carboxylato]nickel(II)] dihydrate]
;
_space_group_IT_number 14
_symmetry_cell_setting monoclinic
_symmetry_space_group_name_Hall '-P 2ybc'
_symmetry_space_group_name_H-M 'P 1 21/c 1'
_atom_sites_solution_hydrogens geom
_atom_sites_solution_primary direct
_atom_sites_solution_secondary difmap
_audit_creation_method SHELXL-97
_cell_angle_alpha 90.00
_cell_angle_beta 100.7630(10)
_cell_angle_gamma 90.00
_cell_formula_units_Z 2
_cell_length_a 5.8389(2)
_cell_length_b 21.5704(8)
_cell_length_c 13.2408(4)
_cell_measurement_reflns_used 8072
_cell_measurement_temperature 295(2)
_cell_measurement_theta_max 25.49
_cell_measurement_theta_min 1.83
_cell_volume 1638.31(10)
_computing_cell_refinement 'SAINT (Bruker, 1998)'
_computing_data_collection 'SMART (Bruker, 1998)'
_computing_data_reduction SAINT
_computing_molecular_graphics 'SHELXTL (Bruker, 1998)'
_computing_publication_material SHELXTL
_computing_structure_refinement 'SHELXL97 (Sheldrick, 1997)'
_computing_structure_solution 'SHELXS97 (Sheldrick, 1997)'
_diffrn_ambient_temperature 295(2)
_diffrn_measured_fraction_theta_full 1.000
_diffrn_measured_fraction_theta_max 1.000
_diffrn_measurement_device_type 'Bruker SMART CCD'
_diffrn_measurement_method \w
_diffrn_radiation_monochromator graphite
_diffrn_radiation_source 'fine-focus sealed tube'
_diffrn_radiation_type MoK\a
_diffrn_radiation_wavelength 0.71073
_diffrn_reflns_av_R_equivalents 0.0227
_diffrn_reflns_av_sigmaI/netI 0.0230
_diffrn_reflns_limit_h_max 7
_diffrn_reflns_limit_h_min -6
_diffrn_reflns_limit_k_max 20
_diffrn_reflns_limit_k_min -26
_diffrn_reflns_limit_l_max 13
_diffrn_reflns_limit_l_min -16
_diffrn_reflns_number 8473
_diffrn_reflns_theta_full 25.50
_diffrn_reflns_theta_max 25.50
_diffrn_reflns_theta_min 1.83
_exptl_absorpt_coefficient_mu 0.664
_exptl_absorpt_correction_T_max 0.890
_exptl_absorpt_correction_T_min 0.816
_exptl_absorpt_correction_type multi-scan
_exptl_absorpt_process_details '(SADABS; Sheldrick, 1996)'
_exptl_crystal_colour green
_exptl_crystal_density_diffrn 1.474
_exptl_crystal_density_method 'not measured'
_exptl_crystal_description prism
_exptl_crystal_F_000 756
_exptl_crystal_size_max 0.32
_exptl_crystal_size_mid 0.26
_exptl_crystal_size_min 0.18
_refine_diff_density_max 0.657
_refine_diff_density_min -0.356
_refine_ls_extinction_method none
_refine_ls_goodness_of_fit_ref 0.972
_refine_ls_hydrogen_treatment mixed
_refine_ls_matrix_type full
_refine_ls_number_parameters 232
_refine_ls_number_reflns 3037
_refine_ls_number_restraints 1
_refine_ls_restrained_S_all 0.972
_refine_ls_R_factor_all 0.0375
_refine_ls_R_factor_gt 0.0346
_refine_ls_shift/su_max 0.000
_refine_ls_shift/su_mean 0.000
_refine_ls_structure_factor_coef Fsqd
_refine_ls_weighting_details 'calc w=1/[\s^2^(Fo^2^)+(0.0692P)^2^+1.1691P] where P=(Fo^2^+2Fc^2^)/3'
_refine_ls_weighting_scheme calc
_refine_ls_wR_factor_gt 0.1044
_refine_ls_wR_factor_ref 0.1075
_reflns_number_gt 2766
_reflns_number_total 3037
_reflns_threshold_expression I>2\s(I)
_cod_data_source_file hb2657.cif
_cod_data_source_block I
_cod_original_sg_symbol_H-M 'P 21/c'
_cod_database_code 2216506
_cod_database_fobs_code 2216506

loop_
_symmetry_equiv_pos_as_xyz
'x, y, z'
'-x, y+1/2, -z+1/2'
'-x, -y, -z'
'x, -y-1/2, z-1/2'

loop_
_atom_site_type_symbol
_atom_site_label
_atom_site_fract_x
_atom_site_fract_y
_atom_site_fract_z
_atom_site_U_iso_or_equiv
_atom_site_adp_type
_atom_site_calc_flag
_atom_site_refinement_flags
_atom_site_occupancy
_atom_site_disorder_assembly
_atom_site_disorder_group
O O1W -0.212(3) 0.5083(3) 0.9619(4) 0.269(7) Uani d P 0.771(7) A 1
O O2W -0.530(7) 0.4676(10) 0.9199(13) 0.269(7) Uani d P 0.229(7) A 2
Ni Ni1 0.0000 0.5000 0.5000 0.02183(14) Uani d S 1 . .
F F1 0.6987(2) 0.25278(6) 0.66313(11) 0.0456(4) Uani d . 1 . .
O O1 -0.2244(3) 0.50862(6) 0.60039(12) 0.0278(3) Uani d . 1 . .
O O2 -0.3489(4) 0.50317(7) 0.74766(15) 0.0507(5) Uani d . 1 . .
O O3 0.1702(2) 0.43116(6) 0.59199(10) 0.0270(3) Uani d . 1 . .
N N1 -0.0082(3) 0.34446(8) 0.84271(12) 0.0288(4) Uani d . 1 . .
N N2 0.5781(3) 0.18573(8) 0.82650(13) 0.0282(4) Uani d . 1 . .
N N3 0.7581(3) 0.06548(7) 0.90923(13) 0.0260(4) Uani d D 1 . .
H H3N 0.633(3) 0.0444(11) 0.893(2) 0.046(7) Uiso d D 1 . .
C C1 -0.2232(4) 0.48474(9) 0.68784(16) 0.0276(4) Uani d . 1 . .
C C2 -0.0695(3) 0.42936(8) 0.72119(14) 0.0259(4) Uani d . 1 . .
C C3 0.1112(3) 0.40744(8) 0.67023(14) 0.0236(4) Uani d . 1 . .
C C4 0.2286(3) 0.35113(8) 0.71319(14) 0.0244(4) Uani d . 1 . .
C C5 0.4086(3) 0.32589(9) 0.66939(15) 0.0279(4) Uani d . 1 . .
H H5 0.4551 0.3462 0.6146 0.034 Uiso calc R 1 . .
C C6 0.5158(3) 0.27262(9) 0.70514(16) 0.0281(4) Uani d . 1 . .
C C7 0.4534(3) 0.23790(9) 0.78697(15) 0.0260(4) Uani d . 1 . .
C C8 0.2748(3) 0.26310(9) 0.83045(15) 0.0285(4) Uani d . 1 . .
H H8 0.2258 0.2419 0.8838 0.034 Uiso calc R 1 . .
C C9 0.1661(3) 0.31940(9) 0.79669(15) 0.0257(4) Uani d . 1 . .
C C10 -0.1149(3) 0.39704(9) 0.80463(15) 0.0285(4) Uani d . 1 . .
H H10 -0.2294 0.4129 0.8377 0.034 Uiso calc R 1 . .
C C11 -0.0729(4) 0.31627(11) 0.93573(17) 0.0370(5) Uani d . 1 . .
H H11A -0.0875 0.2718 0.9260 0.044 Uiso calc R 1 . .
H H11B -0.2239 0.3321 0.9438 0.044 Uiso calc R 1 . .
C C12 0.1007(6) 0.32911(15) 1.0321(2) 0.0613(8) Uani d . 1 . .
H H12A 0.2522 0.3153 1.0236 0.092 Uiso calc R 1 . .
H H12B 0.0557 0.3074 1.0886 0.092 Uiso calc R 1 . .
H H12C 0.1054 0.3728 1.0459 0.092 Uiso calc R 1 . .
C C13 0.5224(5) 0.16096(11) 0.92160(18) 0.0445(6) Uani d . 1 . .
H H13A 0.3755 0.1387 0.9065 0.053 Uiso calc R 1 . .
H H13B 0.5053 0.1948 0.9678 0.053 Uiso calc R 1 . .
C C14 0.7127(5) 0.11770(11) 0.97288(17) 0.0428(6) Uani d . 1 . .
H H14A 0.8555 0.1413 0.9925 0.051 Uiso calc R 1 . .
H H14B 0.6702 0.1017 1.0353 0.051 Uiso calc R 1 . .
C C15 0.6156(4) 0.13449(10) 0.75747(16) 0.0351(5) Uani d . 1 . .
H H15A 0.6624 0.1512 0.6964 0.042 Uiso calc R 1 . .
H H15B 0.4710 0.1119 0.7362 0.042 Uiso calc R 1 . .
C C16 0.8036(4) 0.09047(10) 0.81179(16) 0.0353(5) Uani d . 1 . .
H H16A 0.8185 0.0562 0.7661 0.042 Uiso calc R 1 . .
H H16B 0.9515 0.1123 0.8250 0.042 Uiso calc R 1 . .

loop_
_atom_site_aniso_label
_atom_site_aniso_U_11
_atom_site_aniso_U_22
_atom_site_aniso_U_33
_atom_site_aniso_U_12
_atom_site_aniso_U_13
_atom_site_aniso_U_23
O1W 0.64(2) 0.116(4) 0.061(3) 0.061(7) 0.082(6) -0.012(3)
O2W 0.64(2) 0.116(4) 0.061(3) 0.061(7) 0.082(6) -0.012(3)
Ni1 0.0265(2) 0.0140(2) 0.0229(2) -0.00066(11) -0.00080(14) 0.00301(11)
F1 0.0492(8) 0.0390(7) 0.0566(8) 0.0183(6) 0.0304(7) 0.0168(6)
O1 0.0312(8) 0.0212(7) 0.0292(8) 0.0046(5) 0.0007(6) 0.0038(5)
O2 0.0658(13) 0.0475(11) 0.0436(11) 0.0328(8) 0.0230(9) 0.0142(7)
O3 0.0312(7) 0.0203(7) 0.0287(7) 0.0025(5) 0.0036(5) 0.0078(5)
N1 0.0328(9) 0.0266(9) 0.0280(8) 0.0069(7) 0.0085(7) 0.0076(7)
N2 0.0378(9) 0.0207(8) 0.0262(8) 0.0095(7) 0.0062(7) 0.0048(6)
N3 0.0290(9) 0.0182(8) 0.0291(8) 0.0020(6) 0.0009(7) 0.0012(6)
C1 0.0309(10) 0.0218(9) 0.0288(10) 0.0043(8) 0.0022(8) 0.0000(8)
C2 0.0293(9) 0.0198(9) 0.0264(9) 0.0036(7) -0.0005(7) 0.0014(7)
C3 0.0266(9) 0.0190(9) 0.0226(9) -0.0014(7) -0.0016(7) 0.0001(7)
C4 0.0274(9) 0.0200(9) 0.0246(9) 0.0020(7) 0.0015(7) 0.0029(7)
C5 0.0331(10) 0.0245(10) 0.0269(10) 0.0014(8) 0.0075(8) 0.0063(8)
C6 0.0293(10) 0.0253(10) 0.0308(10) 0.0056(8) 0.0086(8) 0.0034(8)
C7 0.0303(10) 0.0207(9) 0.0254(10) 0.0017(7) 0.0011(8) 0.0028(7)
C8 0.0342(10) 0.0247(10) 0.0272(10) 0.0048(8) 0.0074(8) 0.0082(8)
C9 0.0288(10) 0.0226(9) 0.0249(9) 0.0028(7) 0.0030(7) 0.0035(7)
C10 0.0313(10) 0.0252(10) 0.0288(10) 0.0064(8) 0.0048(8) 0.0013(8)
C11 0.0414(12) 0.0368(12) 0.0365(12) 0.0077(9) 0.0171(9) 0.0132(9)
C12 0.076(2) 0.071(2) 0.0359(13) 0.0055(16) 0.0105(13) 0.0087(13)
C13 0.0620(15) 0.0395(13) 0.0373(12) 0.0287(11) 0.0227(11) 0.0183(10)
C14 0.0663(15) 0.0355(12) 0.0274(11) 0.0278(11) 0.0113(10) 0.0083(9)
C15 0.0493(13) 0.0261(10) 0.0279(10) 0.0076(9) 0.0026(9) 0.0011(8)
C16 0.0465(12) 0.0287(11) 0.0312(11) 0.0124(9) 0.0089(9) 0.0022(9)

loop_
_atom_type_symbol
_atom_type_description
_atom_type_scat_dispersion_real
_atom_type_scat_dispersion_imag
_atom_type_scat_source
C C 0.0033 0.0016 'International Tables Vol C Tables 4.2.6.8 and 6.1.1.4'
H H 0.0000 0.0000 'International Tables Vol C Tables 4.2.6.8 and 6.1.1.4'
N N 0.0061 0.0033 'International Tables Vol C Tables 4.2.6.8 and 6.1.1.4'
O O 0.0106 0.0060 'International Tables Vol C Tables 4.2.6.8 and 6.1.1.4'
F F 0.0171 0.0103 'International Tables Vol C Tables 4.2.6.8 and 6.1.1.4'
Ni Ni 0.3393 1.1124 'International Tables Vol C Tables 4.2.6.8 and 6.1.1.4'

loop_
_geom_angle_atom_site_label_1
_geom_angle_atom_site_label_2
_geom_angle_atom_site_label_3
_geom_angle_site_symmetry_1
_geom_angle_site_symmetry_3
_geom_angle
O1 Ni1 O1 3_566 . 180.0
O1 Ni1 O3 3_566 . 91.26(5)
O1 Ni1 O3 . . 88.74(5)
O1 Ni1 O3 3_566 3_566 88.74(5)
O1 Ni1 O3 . 3_566 91.26(5)
O3 Ni1 O3 . 3_566 180.0
O1 Ni1 N3 3_566 4_465 90.60(6)
O1 Ni1 N3 . 4_465 89.40(6)
O3 Ni1 N3 . 4_465 92.88(6)
O3 Ni1 N3 3_566 4_465 87.12(6)
O1 Ni1 N3 3_566 2_656 89.40(6)
O1 Ni1 N3 . 2_656 90.60(6)
O3 Ni1 N3 . 2_656 87.12(6)
O3 Ni1 N3 3_566 2_656 92.88(6)
N3 Ni1 N3 4_465 2_656 180.0
C1 O1 Ni1 . . 131.60(13)
C3 O3 Ni1 . . 127.19(12)
C10 N1 C9 . . 119.29(16)
C10 N1 C11 . . 118.96(16)
C9 N1 C11 . . 121.70(16)
C7 N2 C13 . . 115.85(16)
C7 N2 C15 . . 120.08(16)
C13 N2 C15 . . 110.05(17)
C14 N3 C16 . . 107.83(16)
C14 N3 Ni1 . 2_646 110.40(12)
C16 N3 Ni1 . 2_646 121.00(13)
C14 N3 H3N . . 108.2(18)
C16 N3 H3N . . 105.5(18)
Ni1 N3 H3N 2_646 . 103.1(18)
O2 C1 O1 . . 123.41(18)
O2 C1 C2 . . 117.17(18)
O1 C1 C2 . . 119.38(18)
C10 C2 C3 . . 118.71(17)
C10 C2 C1 . . 116.33(17)
C3 C2 C1 . . 124.92(17)
O3 C3 C2 . . 126.23(17)
O3 C3 C4 . . 118.58(17)
C2 C3 C4 . . 115.15(16)
C5 C4 C9 . . 117.48(17)
C5 C4 C3 . . 119.79(17)
C9 C4 C3 . . 122.71(17)
C6 C5 C4 . . 121.30(18)
C6 C5 H5 . . 119.4
C4 C5 H5 . . 119.4
C5 C6 F1 . . 118.13(17)
C5 C6 C7 . . 123.23(19)
F1 C6 C7 . . 118.58(17)
N2 C7 C8 . . 122.76(18)
N2 C7 C6 . . 121.60(18)
C8 C7 C6 . . 115.36(18)
C7 C8 C9 . . 122.36(18)
C7 C8 H8 . . 118.8
C9 C8 H8 . . 118.8
N1 C9 C8 . . 121.44(17)
N1 C9 C4 . . 118.35(17)
C8 C9 C4 . . 120.20(18)
N1 C10 C2 . . 125.71(18)
N1 C10 H10 . . 117.1
C2 C10 H10 . . 117.1
N1 C11 C12 . . 113.2(2)
N1 C11 H11A . . 108.9
C12 C11 H11A . . 108.9
N1 C11 H11B . . 108.9
C12 C11 H11B . . 108.9
H11A C11 H11B . . 107.8
C11 C12 H12A . . 109.5
C11 C12 H12B . . 109.5
H12A C12 H12B . . 109.5
C11 C12 H12C . . 109.5
H12A C12 H12C . . 109.5
H12B C12 H12C . . 109.5
N2 C13 C14 . . 110.48(18)
N2 C13 H13A . . 109.6
C14 C13 H13A . . 109.6
N2 C13 H13B . . 109.6
C14 C13 H13B . . 109.6
H13A C13 H13B . . 108.1
N3 C14 C13 . . 114.48(19)
N3 C14 H14A . . 108.6
C13 C14 H14A . . 108.6
N3 C14 H14B . . 108.6
C13 C14 H14B . . 108.6
H14A C14 H14B . . 107.6
N2 C15 C16 . . 110.53(16)
N2 C15 H15A . . 109.5
C16 C15 H15A . . 109.5
N2 C15 H15B . . 109.5
C16 C15 H15B . . 109.5
H15A C15 H15B . . 108.1
N3 C16 C15 . . 114.23(17)
N3 C16 H16A . . 108.7
C15 C16 H16A . . 108.7
N3 C16 H16B . . 108.7
C15 C16 H16B . . 108.7
H16A C16 H16B . . 107.6

loop_
_geom_bond_atom_site_label_1
_geom_bond_atom_site_label_2
_geom_bond_site_symmetry_2
_geom_bond_distance
_geom_bond_publ_flag
Ni1 O1 3_566 2.0415(15) ?
Ni1 O1 . 2.0415(15) y
Ni1 O3 . 2.0552(13) y
Ni1 O3 3_566 2.0552(13) ?
Ni1 N3 4_465 2.1908(16) ?
Ni1 N3 2_656 2.1908(16) y
F1 C6 . 1.362(2) ?
O1 C1 . 1.266(3) ?
O2 C1 . 1.241(3) ?
O3 C3 . 1.260(2) ?
N1 C10 . 1.346(2) ?
N1 C9 . 1.389(2) ?
N1 C11 . 1.484(2) ?
N2 C7 . 1.389(2) ?
N2 C13 . 1.460(3) ?
N2 C15 . 1.476(3) ?
N3 C14 . 1.461(3) ?
N3 C16 . 1.468(3) ?
N3 Ni1 2_646 2.1908(16) ?
N3 H3N . 0.852(10) ?
C1 C2 . 1.510(3) ?
C2 C10 . 1.373(3) ?
C2 C3 . 1.435(3) ?
C3 C4 . 1.457(3) ?
C4 C5 . 1.401(3) ?
C4 C9 . 1.405(3) ?
C5 C6 . 1.351(3) ?
C5 H5 . 0.9300 ?
C6 C7 . 1.419(3) ?
C7 C8 . 1.392(3) ?
C8 C9 . 1.404(3) ?
C8 H8 . 0.9300 ?
C10 H10 . 0.9300 ?
C11 C12 . 1.500(4) ?
C11 H11A . 0.9700 ?
C11 H11B . 0.9700 ?
C12 H12A . 0.9600 ?
C12 H12B . 0.9600 ?
C12 H12C . 0.9600 ?
C13 C14 . 1.512(3) ?
C13 H13A . 0.9700 ?
C13 H13B . 0.9700 ?
C14 H14A . 0.9700 ?
C14 H14B . 0.9700 ?
C15 C16 . 1.526(3) ?
C15 H15A . 0.9700 ?
C15 H15B . 0.9700 ?
C16 H16A . 0.9700 ?
C16 H16B . 0.9700 ?

loop_
_geom_hbond_atom_site_label_D
_geom_hbond_atom_site_label_H
_geom_hbond_atom_site_label_A
_geom_hbond_site_symmetry_A
_geom_hbond_distance_DH
_geom_hbond_distance_HA
_geom_hbond_distance_DA
_geom_hbond_angle_DHA
N3 H3N O2 2_546 0.852(10) 2.425(17) 3.159(2) 145(2)

loop_
_geom_torsion_atom_site_label_1
_geom_torsion_atom_site_label_2
_geom_torsion_atom_site_label_3
_geom_torsion_atom_site_label_4
_geom_torsion_site_symmetry_1
_geom_torsion
O3 Ni1 O1 C1 . 7.83(18)
N3 Ni1 O1 C1 4_465 100.72(18)
N3 Ni1 O1 C1 2_656 -79.28(18)
O1 Ni1 O3 C3 3_566 -174.28(15)
O1 Ni1 O3 C3 . 5.72(15)
N3 Ni1 O3 C3 4_465 -83.62(15)
N3 Ni1 O3 C3 2_656 96.38(15)
Ni1 O1 C1 O2 . 166.39(17)
Ni1 O1 C1 C2 . -16.1(3)
O2 C1 C2 C10 . 12.3(3)
O1 C1 C2 C10 . -165.38(19)
O2 C1 C2 C3 . -170.1(2)
O1 C1 C2 C3 . 12.2(3)
Ni1 O3 C3 C2 . -9.7(3)
Ni1 O3 C3 C4 . 168.14(12)
C10 C2 C3 O3 . 178.57(18)
C1 C2 C3 O3 . 1.0(3)
C10 C2 C3 C4 . 0.7(3)
C1 C2 C3 C4 . -176.88(17)
O3 C3 C4 C5 . 2.2(3)
C2 C3 C4 C5 . -179.76(17)
O3 C3 C4 C9 . -176.37(17)
C2 C3 C4 C9 . 1.7(3)
C9 C4 C5 C6 . 0.9(3)
C3 C4 C5 C6 . -177.74(19)
C4 C5 C6 F1 . -176.03(18)
C4 C5 C6 C7 . 1.2(3)
C13 N2 C7 C8 . -4.2(3)
C15 N2 C7 C8 . 131.9(2)
C13 N2 C7 C6 . 169.5(2)
C15 N2 C7 C6 . -54.4(3)
C5 C6 C7 N2 . -175.37(18)
F1 C6 C7 N2 . 1.9(3)
C5 C6 C7 C8 . -1.2(3)
F1 C6 C7 C8 . 176.00(17)
N2 C7 C8 C9 . 173.20(18)
C6 C7 C8 C9 . -0.8(3)
C10 N1 C9 C8 . -176.91(19)
C11 N1 C9 C8 . 5.8(3)
C10 N1 C9 C4 . 1.7(3)
C11 N1 C9 C4 . -175.62(18)
C7 C8 C9 N1 . -178.50(19)
C7 C8 C9 C4 . 2.9(3)
C5 C4 C9 N1 . 178.51(17)
C3 C4 C9 N1 . -2.9(3)
C5 C4 C9 C8 . -2.9(3)
C3 C4 C9 C8 . 175.70(18)
C9 N1 C10 C2 . 0.8(3)
C11 N1 C10 C2 . 178.1(2)
C3 C2 C10 N1 . -2.0(3)
C1 C2 C10 N1 . 175.80(19)
C10 N1 C11 C12 . -101.8(2)
C9 N1 C11 C12 . 75.5(3)
C7 N2 C13 C14 . -163.1(2)
C15 N2 C13 C14 . 56.5(3)
C16 N3 C14 C13 . 53.9(3)
Ni1 N3 C14 C13 2_646 -171.88(17)
N2 C13 C14 N3 . -57.8(3)
C7 N2 C15 C16 . 166.05(18)
C13 N2 C15 C16 . -55.5(2)
C14 N3 C16 C15 . -52.7(2)
Ni1 N3 C16 C15 2_646 178.92(14)
N2 C15 C16 N3 . 55.4(2)
